data_7127437
loop_
_publ_author_name
'Ahmed, Manan'
'Xie, Zixi'
'Thoonen, Shannon'
'Hua, Carol'
'Kepert, Cameron J.'
'Price, Jason R.'
'Neville, Suzanne M.'

_publ_section_title
;
 A new spin crossover Fe<sup>II</sup> coordination environment in a
 two-fold interpenetrated 3-D Hofmann-type framework material.
;
_journal_issue 1
_journal_name_full 'Chemical communications (Cambridge, England)'
_journal_page_first 85
_journal_page_last 88
_journal_paper_doi 10.1039/d0cc07326a
_journal_volume 57
_journal_year 2021
_chemical_formula_moiety 'C28 H18 Au2 Fe N10 O3, C3 H7 N O, 2(O)'
_chemical_formula_sum 'C31 H25 Au2 Fe N11 O6'
_chemical_formula_weight 1097.40
_space_group_crystal_system orthorhombic
_space_group_IT_number 20
_space_group_name_Hall 'C 2c 2'
_space_group_name_H-M_alt 'C 2 2 21'
_atom_sites_solution_hydrogens geom
_atom_sites_solution_primary dual
_audit_creation_date 2020-10-15
_audit_creation_method
;

Olex2 1.3

(compiled 2020.07.31 svn.rc2a77460 for OlexSys, GUI svn.r6145)

;
_audit_update_record
;
2020-11-06 deposited with the CCDC.	2020-11-23 downloaded from the CCDC.
;
_cell_angle_alpha 90
_cell_angle_beta 90
_cell_angle_gamma 90
_cell_formula_units_Z 8
_cell_length_a 10.100(2)
_cell_length_b 30.244(6)
_cell_length_c 33.527(7)
_cell_measurement_temperature 110
_cell_volume 10241(4)
_computing_cell_refinement 'XDS (Kabsch, 1993)'
_computing_data_collection 'BluIce (McPhillips, 2002)'
_computing_data_reduction 'XDS (Kabsch, 1993)'
_computing_molecular_graphics 'Olex2 1.3 (Dolomanov et al., 2009)'
_computing_publication_material 'Olex2 1.3 (Dolomanov et al., 2009)'
_computing_structure_refinement 'SHELXL 2018/3 (Sheldrick, 2015)'
_computing_structure_solution 'SHELXT 2018/2 (Sheldrick, 2018)'
_diffrn_ambient_temperature 110
_diffrn_measured_fraction_theta_full 0.970
_diffrn_measured_fraction_theta_max 0.824
_diffrn_measurement_device_type 'ADSC Quantum 210r'
_diffrn_measurement_method 'Phi scan'
_diffrn_radiation_type Synchrotron
_diffrn_radiation_wavelength 0.71073
_diffrn_reflns_av_R_equivalents 0.0302
_diffrn_reflns_av_unetI/netI 0.0175
_diffrn_reflns_Laue_measured_fraction_full 0.970
_diffrn_reflns_Laue_measured_fraction_max 0.824
_diffrn_reflns_limit_h_max 13
_diffrn_reflns_limit_h_min -13
_diffrn_reflns_limit_k_max 40
_diffrn_reflns_limit_k_min -40
_diffrn_reflns_limit_l_max 41
_diffrn_reflns_limit_l_min -41
_diffrn_reflns_number 93125
_diffrn_reflns_point_group_measured_fraction_full 0.975
_diffrn_reflns_point_group_measured_fraction_max 0.825
_diffrn_reflns_theta_full 25.242
_diffrn_reflns_theta_max 32.192
_diffrn_reflns_theta_min 2.126
_diffrn_source 'MX2 beamline Australian Synchrotron'
_diffrn_standards_number 0
_exptl_absorpt_coefficient_mu 6.036
_exptl_absorpt_correction_type multi-scan
_exptl_absorpt_process_details 'XDS (Kabsch, 1993)'
_exptl_crystal_colour yellow
_exptl_crystal_colour_primary yellow
_exptl_crystal_density_diffrn 1.423
_exptl_crystal_description block
_exptl_crystal_F_000 4160
_exptl_crystal_size_max 0.1
_exptl_crystal_size_mid 0.1
_exptl_crystal_size_min 0.01
_refine_diff_density_max 2.791
_refine_diff_density_min -2.923
_refine_diff_density_rms 0.220
_refine_ls_abs_structure_details
;
 Refined as an inversion twin.
;
_refine_ls_abs_structure_Flack 0.427(10)
_refine_ls_extinction_method none
_refine_ls_goodness_of_fit_ref 1.052
_refine_ls_hydrogen_treatment constr
_refine_ls_matrix_type full
_refine_ls_number_parameters 453
_refine_ls_number_reflns 14922
_refine_ls_number_restraints 0
_refine_ls_restrained_S_all 1.052
_refine_ls_R_factor_all 0.0447
_refine_ls_R_factor_gt 0.0444
_refine_ls_shift/su_max 0.003
_refine_ls_shift/su_mean 0.000
_refine_ls_structure_factor_coef Fsqd
_refine_ls_weighting_details 'w=1/[\s^2^(Fo^2^)+(0.1021P)^2^+21.9954P] where P=(Fo^2^+2Fc^2^)/3'
_refine_ls_weighting_scheme calc
_refine_ls_wR_factor_gt 0.1297
_refine_ls_wR_factor_ref 0.1300
_reflns_Friedel_coverage 0.856
_reflns_Friedel_fraction_full 0.981
_reflns_Friedel_fraction_max 0.827
_reflns_number_gt 14754
_reflns_number_total 14922
_reflns_threshold_expression 'I > 2\s(I)'
_cod_data_source_file d0cc07326a2.cif
_cod_data_source_block ortho_110
_cod_depositor_comments 'Adding full bibliography for 7127435--7127450.cif.'
_cod_database_code 7127437
_shelx_shelxl_version_number 2018/3
_shelx_space_group_comment
;
The symmetry employed for this shelxl refinement is uniquely defined
by the following loop, which should always be used as a source of
symmetry information in preference to the above space-group names.
They are only intended as comments.
;
_shelx_estimated_absorpt_t_max 0.942
_shelx_estimated_absorpt_t_min 0.584
_olex2_refinement_description
;
1. Twinned data refinement
 Scales: 0.573(10)
 0.427(10)
2. Fixed Uiso
 At 1.2 times of:
  All C(H) groups, All N(H) groups
 At 1.5 times of:
  All C(H,H,H) groups
3.a Aromatic/amide H refined with riding coordinates:
 N5(H5), N6(H6), C6(H6A), N8(H8), C13(H13), C5(H5A), C7(H7), C28(H28),
 C21(H21), C12(H12), C8(H8A), C25(H25), C19(H19), C22(H22), C20(H20), C16(H16),
 C26(H26), C27(H27), C31(H31)
3.b Idealised Me refined as rotating group:
 C29(H29A,H29B,H29C), C30(H30A,H30B,H30C)
;
_olex2_submission_special_instructions 'No special instructions were received'

loop_
_space_group_symop_operation_xyz
'x, y, z'
'-x, -y, z+1/2'
'x, -y, -z'
'-x, y, -z+1/2'
'x+1/2, y+1/2, z'
'-x+1/2, -y+1/2, z+1/2'
'x+1/2, -y+1/2, -z'
'-x+1/2, y+1/2, -z+1/2'

loop_
_atom_site_label
_atom_site_type_symbol
_atom_site_fract_x
_atom_site_fract_y
_atom_site_fract_z
_atom_site_U_iso_or_equiv
_atom_site_adp_type
_atom_site_occupancy
_atom_site_site_symmetry_order
_atom_site_calc_flag
_atom_site_refinement_flags_posn
_atom_site_refinement_flags_adp
_atom_site_refinement_flags_occupancy
_atom_site_disorder_assembly
_atom_site_disorder_group
Au1 Au 0.74215(2) 0.71840(2) 0.57837(2) 0.02942(8) Uani 1 1 d . . . . .
Au2 Au 0.28714(4) 0.85413(2) 0.49099(2) 0.04199(10) Uani 1 1 d . . . . .
Fe1 Fe 0.24176(8) 0.71919(3) 0.57952(3) 0.02374(16) Uani 1 1 d . . . . .
N1 N 0.4340(6) 0.71360(19) 0.57879(18) 0.0287(10) Uani 1 1 d . . . . .
N3 N 1.0503(6) 0.72531(19) 0.58087(19) 0.0290(10) Uani 1 1 d . . . . .
N2 N 0.2578(6) 0.77397(18) 0.54926(18) 0.0296(10) Uani 1 1 d . . . . .
N4 N 0.2315(6) 0.68714(17) 0.52680(18) 0.0293(10) Uani 1 1 d . . . . .
O1 O 0.1277(7) 0.67368(19) 0.37865(17) 0.0398(13) Uani 1 1 d . . . . .
N9 N 0.2210(7) 0.33860(18) 0.39234(18) 0.0305(11) Uani 1 1 d . . . . .
N7 N 0.2431(6) 0.74716(18) 0.13122(16) 0.0279(10) Uani 1 1 d . . . . .
C4 C 0.9384(7) 0.7243(2) 0.5801(2) 0.0291(11) Uani 1 1 d . . . . .
O2 O 0.1447(8) 0.60320(19) 0.20552(18) 0.0420(14) Uani 1 1 d . . . . .
C3 C 0.5457(7) 0.7137(2) 0.5785(2) 0.0297(11) Uani 1 1 d . . . . .
C2 C 0.2662(9) 0.8039(2) 0.5282(2) 0.0350(14) Uani 1 1 d . . . . .
O3 O 0.3074(12) 0.4689(2) 0.2914(2) 0.063(3) Uani 1 1 d . . . . .
N5 N 0.2147(8) 0.61964(19) 0.41751(18) 0.0337(12) Uani 1 1 d . . . . .
H5 H 0.243939 0.592233 0.417802 0.040 Uiso 1 1 calc R U . . .
N6 N 0.2262(8) 0.6666(2) 0.23325(19) 0.0350(13) Uani 1 1 d . . . . .
H6 H 0.253547 0.678428 0.255765 0.042 Uiso 1 1 calc R U . . .
C6 C 0.3103(9) 0.6531(2) 0.5182(2) 0.0363(15) Uani 1 1 d . . . . .
H6A H 0.371415 0.643578 0.537897 0.044 Uiso 1 1 calc R U . . .
N8 N 0.1725(11) 0.4664(2) 0.3462(2) 0.0484(19) Uani 1 1 d . . . . .
H8 H 0.112621 0.482049 0.358967 0.058 Uiso 1 1 calc R U . . .
C13 C 0.1977(9) 0.5609(2) 0.3491(2) 0.0355(15) Uani 1 1 d . . . . .
H13 H 0.202158 0.546762 0.374392 0.043 Uiso 1 1 calc R U . . .
C5 C 0.1437(8) 0.6990(2) 0.4987(2) 0.0315(13) Uani 1 1 d . . . . .
H5A H 0.086414 0.723085 0.504312 0.038 Uiso 1 1 calc R U . . .
C7 C 0.1315(8) 0.6784(2) 0.4625(2) 0.0309(12) Uani 1 1 d . . . . .
H7 H 0.066299 0.687639 0.443894 0.037 Uiso 1 1 calc R U . . .
C28 C 0.1574(7) 0.7135(2) 0.1334(2) 0.0310(12) Uani 1 1 d . . . . .
H28 H 0.099663 0.708619 0.111440 0.037 Uiso 1 1 calc R U . . .
C18 C 0.1915(10) 0.4229(2) 0.3592(2) 0.0401(17) Uani 1 1 d . . . . .
C21 C 0.3005(9) 0.3529(2) 0.3627(2) 0.0358(14) Uani 1 1 d . . . . .
H21 H 0.368997 0.333862 0.353714 0.043 Uiso 1 1 calc R U . . .
C12 C 0.1736(8) 0.6269(2) 0.3097(2) 0.0312(13) Uani 1 1 d . . . . .
H12 H 0.159231 0.657875 0.308266 0.037 Uiso 1 1 calc R U . . .
C9 C 0.2178(8) 0.6435(2) 0.4537(2) 0.0327(13) Uani 1 1 d . . . . .
C8 C 0.3080(9) 0.6310(3) 0.4822(2) 0.0385(16) Uani 1 1 d . . . . .
H8A H 0.368126 0.607516 0.477276 0.046 Uiso 1 1 calc R U . . .
C10 C 0.1699(8) 0.6360(2) 0.3822(2) 0.0304(13) Uani 1 1 d . . . . .
C11 C 0.1794(8) 0.6063(2) 0.3469(2) 0.0299(13) Uani 1 1 d . . . . .
C24 C 0.2281(8) 0.6932(2) 0.1990(2) 0.0323(13) Uani 1 1 d . . . . .
C25 C 0.3117(8) 0.7298(2) 0.1979(2) 0.0331(13) Uani 1 1 d . . . . .
H25 H 0.364392 0.737062 0.220391 0.040 Uiso 1 1 calc R U . . .
C19 C 0.2879(11) 0.3939(3) 0.3448(3) 0.0445(19) Uani 1 1 d . . . . .
H19 H 0.343614 0.402122 0.323255 0.053 Uiso 1 1 calc R U . . .
C22 C 0.1266(8) 0.3671(2) 0.4050(2) 0.0356(14) Uani 1 1 d . . . . .
H22 H 0.069257 0.357799 0.425834 0.043 Uiso 1 1 calc R U . . .
C17 C 0.2382(13) 0.4874(2) 0.3152(3) 0.049(2) Uani 1 1 d . . . . .
C23 C 0.1848(8) 0.6235(2) 0.2341(2) 0.0329(13) Uani 1 1 d . . . . .
C15 C 0.2097(11) 0.5360(2) 0.3141(2) 0.0396(17) Uani 1 1 d . . . . .
C20 C 0.1090(9) 0.4086(2) 0.3895(3) 0.0390(16) Uani 1 1 d . . . . .
H20 H 0.041124 0.427371 0.399516 0.047 Uiso 1 1 calc R U . . .
N10 N 0.4833(13) 0.6528(5) 0.3503(4) 0.076(3) Uani 1 1 d . . . . .
C16 C 0.2085(11) 0.5569(3) 0.2769(2) 0.0406(17) Uani 1 1 d . . . . .
H16 H 0.221139 0.539968 0.253275 0.049 Uiso 1 1 calc R U . . .
C14 C 0.1887(9) 0.6024(2) 0.2744(2) 0.0339(14) Uani 1 1 d . . . . .
C26 C 0.1483(8) 0.6852(3) 0.1659(2) 0.0348(14) Uani 1 1 d . . . . .
H26 H 0.088806 0.660887 0.165585 0.042 Uiso 1 1 calc R U . . .
C27 C 0.3174(7) 0.7556(2) 0.1634(2) 0.0312(12) Uani 1 1 d . . . . .
H27 H 0.376267 0.780090 0.162821 0.037 Uiso 1 1 calc R U . . .
C29 C 0.5275(17) 0.6553(5) 0.3901(4) 0.074(4) Uani 1 1 d . . . . .
H29A H 0.501916 0.628350 0.404323 0.112 Uiso 1 1 calc R U . . .
H29B H 0.487328 0.681023 0.403108 0.112 Uiso 1 1 calc R U . . .
H29C H 0.624127 0.658311 0.390447 0.112 Uiso 1 1 calc R U . . .
C1 C 0.3129(14) 0.9065(4) 0.4564(4) 0.061(3) Uani 1 1 d . . . . .
O6 O 0.3900(16) 0.6960(7) 0.2970(3) 0.123(6) Uani 1 1 d . . . . .
N11 N 0.3290(18) 0.9366(4) 0.4366(4) 0.087(5) Uani 1 1 d . . . . .
C30 C 0.522(2) 0.6146(8) 0.3273(7) 0.124(10) Uani 1 1 d . . . . .
H30A H 0.618716 0.611006 0.328724 0.187 Uiso 1 1 calc R U . . .
H30B H 0.495543 0.618576 0.299485 0.187 Uiso 1 1 calc R U . . .
H30C H 0.479363 0.588126 0.338217 0.187 Uiso 1 1 calc R U . . .
C31 C 0.4242(16) 0.6881(6) 0.3343(5) 0.077(4) Uani 1 1 d . . . . .
H31 H 0.403645 0.711033 0.352577 0.092 Uiso 1 1 calc R U . . .
O5 O -0.0554(12) 0.5037(4) 0.3872(4) 0.084(3) Uiso 1 1 d . . . . .
O4 O 0.3786(18) 0.5407(6) 0.4284(5) 0.115(5) Uiso 1 1 d . . . . .

loop_
_atom_site_aniso_label
_atom_site_aniso_U_11
_atom_site_aniso_U_22
_atom_site_aniso_U_33
_atom_site_aniso_U_23
_atom_site_aniso_U_13
_atom_site_aniso_U_12
Au1 0.02756(11) 0.03151(12) 0.02919(14) -0.00188(7) -0.00012(8) 0.00105(8)
Au2 0.0582(2) 0.03042(13) 0.03731(17) 0.00574(10) 0.00820(12) 0.00020(11)
Fe1 0.0267(4) 0.0228(4) 0.0217(4) -0.0014(2) -0.0009(3) 0.0001(3)
N1 0.034(3) 0.028(2) 0.024(3) -0.004(2) 0.0003(19) 0.0002(19)
N3 0.034(3) 0.029(2) 0.024(3) -0.0033(19) 0.0007(19) 0.0007(19)
N2 0.034(3) 0.026(2) 0.029(3) -0.0057(18) -0.001(2) -0.002(2)
N4 0.035(3) 0.024(2) 0.029(3) -0.0029(17) -0.001(2) 0.002(2)
O1 0.059(4) 0.033(2) 0.027(3) -0.0015(19) -0.003(2) 0.013(2)
N9 0.038(3) 0.025(2) 0.029(3) 0.0004(18) 0.003(2) 0.000(2)
N7 0.034(3) 0.027(2) 0.023(3) 0.0025(16) -0.0011(19) 0.000(2)
C4 0.035(3) 0.028(3) 0.024(3) 0.000(2) 0.000(2) 0.000(2)
O2 0.067(4) 0.035(3) 0.024(3) -0.0015(18) -0.003(2) -0.001(3)
C3 0.036(3) 0.029(3) 0.024(3) -0.004(2) 0.001(2) 0.001(2)
C2 0.044(4) 0.030(3) 0.032(4) -0.005(2) 0.002(3) -0.002(3)
O3 0.113(8) 0.037(3) 0.039(4) 0.003(2) 0.027(4) 0.011(4)
N5 0.050(3) 0.028(2) 0.023(3) -0.0001(19) -0.004(2) 0.004(2)
N6 0.049(4) 0.034(3) 0.023(3) 0.0012(19) -0.001(2) -0.004(3)
C6 0.051(4) 0.030(3) 0.027(3) 0.001(2) -0.004(3) 0.017(3)
N8 0.078(6) 0.028(3) 0.040(4) 0.006(2) 0.012(4) 0.004(3)
C13 0.059(4) 0.024(3) 0.024(3) -0.001(2) 0.003(3) 0.003(3)
C5 0.046(4) 0.027(3) 0.022(3) -0.002(2) -0.005(2) 0.006(3)
C7 0.038(3) 0.031(3) 0.024(3) -0.001(2) -0.006(2) 0.000(2)
C28 0.034(3) 0.033(3) 0.026(3) 0.002(2) -0.003(2) -0.002(3)
C18 0.064(5) 0.025(3) 0.031(4) 0.001(2) 0.000(3) 0.000(3)
C21 0.049(4) 0.029(3) 0.030(3) 0.001(2) 0.007(3) 0.000(3)
C12 0.044(4) 0.027(3) 0.023(3) 0.004(2) -0.001(2) 0.000(2)
C9 0.045(4) 0.028(3) 0.024(3) -0.001(2) -0.004(2) 0.003(3)
C8 0.048(4) 0.036(3) 0.031(4) -0.008(3) -0.008(3) 0.015(3)
C10 0.042(3) 0.033(3) 0.017(3) 0.000(2) -0.002(2) 0.003(2)
C11 0.046(4) 0.025(3) 0.018(3) 0.0006(19) 0.000(2) 0.000(2)
C24 0.039(4) 0.031(3) 0.027(3) 0.002(2) 0.003(2) 0.000(3)
C25 0.047(4) 0.028(3) 0.025(3) 0.001(2) -0.003(3) -0.003(3)
C19 0.065(5) 0.033(3) 0.036(4) 0.005(3) 0.016(4) -0.002(3)
C22 0.044(4) 0.031(3) 0.032(4) 0.005(2) 0.004(3) 0.006(3)
C17 0.086(7) 0.026(3) 0.035(4) 0.001(2) 0.008(4) 0.000(4)
C23 0.044(4) 0.034(3) 0.020(3) 0.001(2) 0.004(2) 0.002(3)
C15 0.065(5) 0.028(3) 0.026(4) 0.001(2) 0.001(3) -0.001(3)
C20 0.054(4) 0.027(3) 0.036(4) 0.003(3) 0.005(3) 0.007(3)
N10 0.071(7) 0.099(9) 0.058(6) -0.012(6) 0.008(5) -0.036(7)
C16 0.066(5) 0.033(3) 0.022(3) 0.000(2) 0.005(3) 0.004(3)
C14 0.047(4) 0.032(3) 0.022(3) 0.003(2) 0.002(3) -0.002(3)
C26 0.039(3) 0.038(3) 0.027(4) 0.006(2) -0.002(3) -0.007(3)
C27 0.035(3) 0.032(3) 0.027(3) 0.003(2) -0.004(2) -0.002(2)
C29 0.082(9) 0.080(9) 0.062(8) -0.005(6) -0.002(6) -0.024(7)
C1 0.074(7) 0.046(5) 0.065(7) 0.011(4) 0.018(6) 0.005(5)
O6 0.113(10) 0.210(16) 0.047(6) 0.017(7) -0.019(6) -0.100(11)
N11 0.129(12) 0.059(6) 0.074(8) 0.026(5) 0.046(8) 0.019(7)
C30 0.086(12) 0.17(2) 0.120(17) -0.086(16) 0.045(12) -0.054(13)
C31 0.073(8) 0.098(11) 0.059(8) -0.007(7) -0.001(6) -0.039(8)

loop_
_atom_type_symbol
_atom_type_description
_atom_type_scat_dispersion_real
_atom_type_scat_dispersion_imag
_atom_type_scat_source
C C 0.0033 0.0016 'International Tables Vol C Tables 4.2.6.8 and 6.1.1.4'
H H 0.0000 0.0000 'International Tables Vol C Tables 4.2.6.8 and 6.1.1.4'
Au Au -2.0133 8.8022 'International Tables Vol C Tables 4.2.6.8 and 6.1.1.4'
Fe Fe 0.3463 0.8444 'International Tables Vol C Tables 4.2.6.8 and 6.1.1.4'
N N 0.0061 0.0033 'International Tables Vol C Tables 4.2.6.8 and 6.1.1.4'
O O 0.0106 0.0060 'International Tables Vol C Tables 4.2.6.8 and 6.1.1.4'

loop_
_geom_angle_atom_site_label_1
_geom_angle_atom_site_label_2
_geom_angle_atom_site_label_3
_geom_angle
_geom_angle_site_symmetry_1
_geom_angle_site_symmetry_3
_geom_angle_publ_flag
C4 Au1 Au2 86.6(2) . 7_566 ?
C3 Au1 Au2 95.37(19) . 7_566 ?
C3 Au1 C4 177.9(3) . . ?
C2 Au2 Au1 85.3(2) . 7_466 ?
C2 Au2 C1 176.5(5) . . ?
C1 Au2 Au1 98.1(4) . 7_466 ?
N1 Fe1 N2 89.1(3) . . ?
N1 Fe1 N4 89.9(3) . . ?
N1 Fe1 N9 92.0(3) . 3_566 ?
N1 Fe1 N7 88.8(3) . 6_565 ?
N3 Fe1 N1 179.2(3) 1_455 . ?
N3 Fe1 N2 90.8(3) 1_455 . ?
N3 Fe1 N4 90.9(3) 1_455 . ?
N3 Fe1 N9 88.1(3) 1_455 3_566 ?
N3 Fe1 N7 90.4(3) 1_455 6_565 ?
N2 Fe1 N4 87.5(2) . . ?
N2 Fe1 N9 176.6(2) . 3_566 ?
N2 Fe1 N7 90.7(2) . 6_565 ?
N9 Fe1 N4 89.3(2) 3_566 . ?
N9 Fe1 N7 92.5(2) 3_566 6_565 ?
N7 Fe1 N4 177.8(3) 6_565 . ?
C3 N1 Fe1 174.8(6) . . ?
C4 N3 Fe1 172.5(6) . 1_655 ?
C2 N2 Fe1 173.6(6) . . ?
C6 N4 Fe1 122.0(5) . . ?
C6 N4 C5 116.6(6) . . ?
C5 N4 Fe1 121.3(5) . . ?
C21 N9 Fe1 124.5(5) . 3_566 ?
C21 N9 C22 116.5(6) . . ?
C22 N9 Fe1 118.9(5) . 3_566 ?
C28 N7 Fe1 118.7(5) . 6_564 ?
C28 N7 C27 117.6(6) . . ?
C27 N7 Fe1 123.7(5) . 6_564 ?
N3 C4 Au1 176.4(6) . . ?
N1 C3 Au1 176.1(6) . . ?
N2 C2 Au2 177.6(7) . . ?
C9 N5 H5 117.7 . . ?
C10 N5 H5 117.7 . . ?
C10 N5 C9 124.7(6) . . ?
C24 N6 H6 117.7 . . ?
C23 N6 H6 117.7 . . ?
C23 N6 C24 124.7(6) . . ?
N4 C6 H6A 118.2 . . ?
N4 C6 C8 123.7(7) . . ?
C8 C6 H6A 118.2 . . ?
C18 N8 H8 116.6 . . ?
C17 N8 H8 116.6 . . ?
C17 N8 C18 126.7(9) . . ?
C11 C13 H13 120.0 . . ?
C11 C13 C15 119.9(7) . . ?
C15 C13 H13 120.0 . . ?
N4 C5 H5A 118.0 . . ?
N4 C5 C7 124.1(6) . . ?
C7 C5 H5A 118.0 . . ?
C5 C7 H7 120.8 . . ?
C5 C7 C9 118.3(7) . . ?
C9 C7 H7 120.8 . . ?
N7 C28 H28 118.2 . . ?
N7 C28 C26 123.6(6) . . ?
C26 C28 H28 118.2 . . ?
C19 C18 N8 125.4(8) . . ?
C20 C18 N8 116.1(8) . . ?
C20 C18 C19 118.5(7) . . ?
N9 C21 H21 118.2 . . ?
N9 C21 C19 123.5(8) . . ?
C19 C21 H21 118.2 . . ?
C11 C12 H12 119.5 . . ?
C11 C12 C14 121.0(6) . . ?
C14 C12 H12 119.5 . . ?
C7 C9 N5 123.7(6) . . ?
C8 C9 N5 118.3(7) . . ?
C8 C9 C7 118.0(6) . . ?
C6 C8 H8A 120.4 . . ?
C9 C8 C6 119.2(7) . . ?
C9 C8 H8A 120.4 . . ?
O1 C10 N5 122.8(6) . . ?
O1 C10 C11 120.4(6) . . ?
N5 C10 C11 116.8(6) . . ?
C13 C11 C12 119.7(6) . . ?
C13 C11 C10 124.3(6) . . ?
C12 C11 C10 116.0(6) . . ?
C25 C24 N6 119.1(7) . . ?
C25 C24 C26 117.9(6) . . ?
C26 C24 N6 123.0(7) . . ?
C24 C25 H25 120.2 . . ?
C24 C25 C27 119.5(7) . . ?
C27 C25 H25 120.2 . . ?
C18 C19 H19 120.7 . . ?
C21 C19 C18 118.6(8) . . ?
C21 C19 H19 120.7 . . ?
N9 C22 H22 118.1 . . ?
N9 C22 C20 123.8(8) . . ?
C20 C22 H22 118.1 . . ?
O3 C17 N8 124.4(8) . . ?
O3 C17 C15 123.5(8) . . ?
N8 C17 C15 112.0(8) . . ?
O2 C23 N6 124.7(7) . . ?
O2 C23 C14 120.6(7) . . ?
N6 C23 C14 114.8(6) . . ?
C13 C15 C17 121.6(7) . . ?
C16 C15 C13 120.4(7) . . ?
C16 C15 C17 117.7(7) . . ?
C18 C20 H20 120.5 . . ?
C22 C20 C18 119.0(8) . . ?
C22 C20 H20 120.5 . . ?
C29 N10 C30 117.5(18) . . ?
C31 N10 C29 118.8(15) . . ?
C31 N10 C30 123.1(17) . . ?
C15 C16 H16 120.0 . . ?
C14 C16 C15 120.0(7) . . ?
C14 C16 H16 120.0 . . ?
C12 C14 C23 122.3(6) . . ?
C16 C14 C12 119.0(7) . . ?
C16 C14 C23 118.7(7) . . ?
C28 C26 C24 118.7(7) . . ?
C28 C26 H26 120.6 . . ?
C24 C26 H26 120.6 . . ?
N7 C27 C25 122.5(7) . . ?
N7 C27 H27 118.8 . . ?
C25 C27 H27 118.8 . . ?
N10 C29 H29A 109.5 . . ?
N10 C29 H29B 109.5 . . ?
N10 C29 H29C 109.5 . . ?
H29A C29 H29B 109.5 . . ?
H29A C29 H29C 109.5 . . ?
H29B C29 H29C 109.5 . . ?
N11 C1 Au2 179.4(17) . . ?
N10 C30 H30A 109.5 . . ?
N10 C30 H30B 109.5 . . ?
N10 C30 H30C 109.5 . . ?
H30A C30 H30B 109.5 . . ?
H30A C30 H30C 109.5 . . ?
H30B C30 H30C 109.5 . . ?
N10 C31 H31 114.9 . . ?
O6 C31 N10 130.2(19) . . ?
O6 C31 H31 114.9 . . ?

loop_
_geom_bond_atom_site_label_1
_geom_bond_atom_site_label_2
_geom_bond_distance
_geom_bond_site_symmetry_2
_geom_bond_publ_flag
Au1 Au2 3.2288(6) 7_566 ?
Au1 C4 1.990(7) . ?
Au1 C3 1.989(7) . ?
Au2 C2 1.977(8) . ?
Au2 C1 1.979(11) . ?
Fe1 N1 1.949(6) . ?
Fe1 N3 1.943(6) 1_455 ?
Fe1 N2 1.949(6) . ?
Fe1 N4 2.019(6) . ?
Fe1 N9 1.997(6) 3_566 ?
Fe1 N7 2.016(5) 6_565 ?
N1 C3 1.128(10) . ?
N3 C4 1.131(10) . ?
N2 C2 1.151(10) . ?
N4 C6 1.332(9) . ?
N4 C5 1.342(9) . ?
O1 C10 1.222(9) . ?
N9 C21 1.349(9) . ?
N9 C22 1.354(10) . ?
N7 C28 1.339(9) . ?
N7 C27 1.340(9) . ?
O2 C23 1.209(10) . ?
O3 C17 1.197(12) . ?
N5 H5 0.8800 . ?
N5 C9 1.410(9) . ?
N5 C10 1.359(9) . ?
N6 H6 0.8800 . ?
N6 C24 1.403(9) . ?
N6 C23 1.368(9) . ?
C6 H6A 0.9500 . ?
C6 C8 1.378(10) . ?
N8 H8 0.8800 . ?
N8 C18 1.399(10) . ?
N8 C17 1.386(12) . ?
C13 H13 0.9500 . ?
C13 C11 1.386(9) . ?
C13 C15 1.401(10) . ?
C5 H5A 0.9500 . ?
C5 C7 1.368(9) . ?
C7 H7 0.9500 . ?
C7 C9 1.402(10) . ?
C28 H28 0.9500 . ?
C28 C26 1.388(10) . ?
C18 C19 1.395(13) . ?
C18 C20 1.385(12) . ?
C21 H21 0.9500 . ?
C21 C19 1.382(10) . ?
C12 H12 0.9500 . ?
C12 C11 1.396(9) . ?
C12 C14 1.405(10) . ?
C9 C8 1.375(10) . ?
C8 H8A 0.9500 . ?
C10 C11 1.489(9) . ?
C24 C25 1.391(10) . ?
C24 C26 1.393(11) . ?
C25 H25 0.9500 . ?
C25 C27 1.395(10) . ?
C19 H19 0.9500 . ?
C22 H22 0.9500 . ?
C22 C20 1.370(10) . ?
C17 C15 1.500(10) . ?
C23 C14 1.492(10) . ?
C15 C16 1.398(11) . ?
C20 H20 0.9500 . ?
N10 C29 1.407(19) . ?
N10 C30 1.45(2) . ?
N10 C31 1.34(2) . ?
C16 H16 0.9500 . ?
C16 C14 1.396(10) . ?
C26 H26 0.9500 . ?
C27 H27 0.9500 . ?
C29 H29A 0.9800 . ?
C29 H29B 0.9800 . ?
C29 H29C 0.9800 . ?
C1 N11 1.139(14) . ?
O6 C31 1.317(19) . ?
C30 H30A 0.9800 . ?
C30 H30B 0.9800 . ?
C30 H30C 0.9800 . ?
C31 H31 0.9500 . ?

loop_
_geom_torsion_atom_site_label_1
_geom_torsion_atom_site_label_2
_geom_torsion_atom_site_label_3
_geom_torsion_atom_site_label_4
_geom_torsion
_geom_torsion_site_symmetry_1
_geom_torsion_site_symmetry_2
_geom_torsion_site_symmetry_3
_geom_torsion_site_symmetry_4
_geom_torsion_publ_flag
Fe1 N4 C6 C8 -178.6(7) . . . . ?
Fe1 N4 C5 C7 -179.7(6) . . . . ?
Fe1 N9 C21 C19 -177.1(7) 3_566 . . . ?
Fe1 N9 C22 C20 175.9(7) 3_566 . . . ?
Fe1 N7 C28 C26 173.1(6) 6_564 . . . ?
Fe1 N7 C27 C25 -175.2(6) 6_564 . . . ?
N4 C6 C8 C9 -1.9(14) . . . . ?
N4 C5 C7 C9 -1.5(12) . . . . ?
O1 C10 C11 C13 -165.2(9) . . . . ?
O1 C10 C11 C12 17.1(11) . . . . ?
N9 C21 C19 C18 2.9(15) . . . . ?
N9 C22 C20 C18 0.0(14) . . . . ?
N7 C28 C26 C24 2.9(12) . . . . ?
O2 C23 C14 C12 -149.8(9) . . . . ?
O2 C23 C14 C16 30.5(13) . . . . ?
O3 C17 C15 C13 -143.3(12) . . . . ?
O3 C17 C15 C16 30.5(19) . . . . ?
N5 C9 C8 C6 -178.3(8) . . . . ?
N5 C10 C11 C13 17.2(12) . . . . ?
N5 C10 C11 C12 -160.5(7) . . . . ?
N6 C24 C25 C27 177.9(7) . . . . ?
N6 C24 C26 C28 180.0(7) . . . . ?
N6 C23 C14 C12 28.7(12) . . . . ?
N6 C23 C14 C16 -151.0(8) . . . . ?
C6 N4 C5 C7 -0.2(12) . . . . ?
N8 C18 C19 C21 175.3(9) . . . . ?
N8 C18 C20 C22 -176.8(9) . . . . ?
N8 C17 C15 C13 38.2(15) . . . . ?
N8 C17 C15 C16 -148.0(11) . . . . ?
C13 C15 C16 C14 -3.2(16) . . . . ?
C5 N4 C6 C8 1.9(13) . . . . ?
C5 C7 C9 N5 179.8(7) . . . . ?
C5 C7 C9 C8 1.5(12) . . . . ?
C7 C9 C8 C6 0.1(13) . . . . ?
C28 N7 C27 C25 2.4(11) . . . . ?
C18 N8 C17 O3 11(2) . . . . ?
C18 N8 C17 C15 -170.1(10) . . . . ?
C21 N9 C22 C20 0.0(13) . . . . ?
C9 N5 C10 O1 0.2(13) . . . . ?
C9 N5 C10 C11 177.7(7) . . . . ?
C10 N5 C9 C7 26.6(13) . . . . ?
C10 N5 C9 C8 -155.1(8) . . . . ?
C11 C13 C15 C17 176.1(10) . . . . ?
C11 C13 C15 C16 2.5(15) . . . . ?
C11 C12 C14 C23 -179.2(8) . . . . ?
C11 C12 C14 C16 0.6(13) . . . . ?
C24 N6 C23 O2 -0.1(14) . . . . ?
C24 N6 C23 C14 -178.5(7) . . . . ?
C24 C25 C27 N7 1.4(12) . . . . ?
C25 C24 C26 C28 1.0(12) . . . . ?
C19 C18 C20 C22 1.4(14) . . . . ?
C22 N9 C21 C19 -1.5(13) . . . . ?
C17 N8 C18 C19 5.0(17) . . . . ?
C17 N8 C18 C20 -176.9(10) . . . . ?
C17 C15 C16 C14 -177.0(10) . . . . ?
C23 N6 C24 C25 -157.9(8) . . . . ?
C23 N6 C24 C26 23.2(12) . . . . ?
C15 C13 C11 C12 -0.3(13) . . . . ?
C15 C13 C11 C10 -177.9(9) . . . . ?
C15 C16 C14 C12 1.6(15) . . . . ?
C15 C16 C14 C23 -178.6(9) . . . . ?
C20 C18 C19 C21 -2.7(15) . . . . ?
C14 C12 C11 C13 -1.2(13) . . . . ?
C14 C12 C11 C10 176.6(8) . . . . ?
C26 C24 C25 C27 -3.0(11) . . . . ?
C27 N7 C28 C26 -4.6(11) . . . . ?
C29 N10 C31 O6 170.3(14) . . . . ?
C30 N10 C31 O6 0(2) . . . . ?

loop_
_twin_individual_id
_twin_individual_mass_fraction_refined
1 0.573(10)
2 0.427(10)
